data_4329842
loop_
_publ_author_name
'Christian Hering'
'Mathias Lehmann'
'Axel Schulz'
'Alexander Villinger'

_publ_contact_author_address
;
Universit\"at Rostock
Institut f\"ur Chemie
Abteilung f\"ur Anorganische Chemie
Albert-Einstein-Strasse 3a 
18059 Rostock
Bundesrepublik Deutschland
;
_publ_contact_author_email
;
axel.schulz@uni-rostock.de, alexander.villinger@uni-rostock.de'
;
_publ_contact_author_fax '+49 (0)381/498-6382'
_publ_contact_author_name 'Axel Schulz'
_publ_contact_author_phone '+49 (0)381/498-6400 or 6403'
_publ_section_title
;
 Chlorine/Methyl Exchange Reactions in Silylated Aminostibanes: A New
 Route To Stibinostibonium Cations
;
_journal_name_full 'Inorganic Chemistry'
_journal_page_first 8212
_journal_page_last 8224
_journal_paper_doi 10.1021/ic300770b
_journal_volume 51
_journal_year 2012
_chemical_formula_moiety
;
C6 H18 Cl N Sb Si2 +, C6 H18 Cl6 Ga2 N Si2 -, 2(C H2 Cl2)
;
_chemical_formula_sum 'C14 H40 Cl11 Ga2 N2 Sb Si4'
_chemical_formula_weight 999.98
_chemical_name_systematic
;
 ?
;
_space_group_IT_number 2
_symmetry_cell_setting triclinic
_symmetry_Int_Tables_number 2
_symmetry_space_group_name_Hall '-P 1'
_symmetry_space_group_name_H-M 'P -1'
_atom_sites_solution_hydrogens geom
_atom_sites_solution_primary direct
_atom_sites_solution_secondary difmap
_audit_author_name 'Villinger, A.'
_audit_creation_method SHELXL-97
_cell_angle_alpha 97.212(4)
_cell_angle_beta 113.962(3)
_cell_angle_gamma 92.687(4)
_cell_formula_units_Z 2
_cell_length_a 12.2178(8)
_cell_length_b 12.4889(8)
_cell_length_c 14.0336(9)
_cell_measurement_reflns_used 4864
_cell_measurement_temperature 173(2)
_cell_measurement_theta_max 48.002
_cell_measurement_theta_min 5.800
_cell_volume 1930.0(2)
_computing_cell_refinement 'Bruker Apex V7.51A'
_computing_data_collection 'Bruker Apex V7.51A'
_computing_data_reduction 'Bruker SAINT'
_computing_molecular_graphics 'ORTEP-3v2.01 (Farrugia, 1997)'
_computing_publication_material SHELXL-97
_computing_structure_refinement 'SHELXL-97 (Sheldrick, 1997)'
_computing_structure_solution 'SHELXS-97 (Sheldrick, 1997)'
_diffrn_ambient_temperature 173(2)
_diffrn_measured_fraction_theta_full 0.991
_diffrn_measured_fraction_theta_max 0.991
_diffrn_measurement_device_type 'Bruker Apex Kappa II-CCD-diffractometer'
_diffrn_measurement_method 'phi and omega scans'
_diffrn_radiation_monochromator graphite
_diffrn_radiation_source 'sealed tube'
_diffrn_radiation_type MoK\a
_diffrn_radiation_wavelength 0.71073
_diffrn_reflns_av_R_equivalents 0.0501
_diffrn_reflns_av_sigmaI/netI 0.0701
_diffrn_reflns_limit_h_max 14
_diffrn_reflns_limit_h_min -14
_diffrn_reflns_limit_k_max 14
_diffrn_reflns_limit_k_min -14
_diffrn_reflns_limit_l_max 16
_diffrn_reflns_limit_l_min -16
_diffrn_reflns_number 23150
_diffrn_reflns_theta_full 25.13
_diffrn_reflns_theta_max 25.13
_diffrn_reflns_theta_min 1.61
_exptl_absorpt_coefficient_mu 2.979
_exptl_absorpt_correction_T_max 0.8186
_exptl_absorpt_correction_T_min 0.7353
_exptl_absorpt_correction_type multi-scan
_exptl_absorpt_process_details '(SADABS; Sheldrick, 2004)'
_exptl_crystal_colour colourless
_exptl_crystal_density_diffrn 1.721
_exptl_crystal_description block
_exptl_crystal_F_000 988
_exptl_crystal_size_max 0.11
_exptl_crystal_size_mid 0.10
_exptl_crystal_size_min 0.07
_refine_diff_density_max 0.799
_refine_diff_density_min -0.903
_refine_diff_density_rms 0.119
_refine_ls_extinction_method none
_refine_ls_goodness_of_fit_ref 0.981
_refine_ls_hydrogen_treatment constr
_refine_ls_matrix_type full
_refine_ls_number_parameters 396
_refine_ls_number_reflns 6841
_refine_ls_number_restraints 19
_refine_ls_restrained_S_all 0.981
_refine_ls_R_factor_all 0.1046
_refine_ls_R_factor_gt 0.0548
_refine_ls_shift/su_max 0.000
_refine_ls_shift/su_mean 0.000
_refine_ls_structure_factor_coef Fsqd
_refine_ls_weighting_details 'calc w=1/[\s^2^(Fo^2^)+(0.0856P)^2^+0.0000P] where P=(Fo^2^+2Fc^2^)/3'
_refine_ls_weighting_scheme calc
_refine_ls_wR_factor_gt 0.1336
_refine_ls_wR_factor_ref 0.1525
_reflns_number_gt 4201
_reflns_number_total 6841
_reflns_threshold_expression >2\s(I)
_cod_data_source_file ic300770b_si_001_14.cif
_cod_data_source_block is_ch79
_cod_database_code 4329842

loop_
_symmetry_equiv_pos_as_xyz
'x, y, z'
'-x, -y, -z'

loop_
_atom_site_label
_atom_site_type_symbol
_atom_site_fract_x
_atom_site_fract_y
_atom_site_fract_z
_atom_site_U_iso_or_equiv
_atom_site_adp_type
_atom_site_occupancy
_atom_site_symmetry_multiplicity
_atom_site_calc_flag
_atom_site_refinement_flags
_atom_site_disorder_assembly
_atom_site_disorder_group
N1 N 0.4317(5) 0.2763(4) 0.1770(4) 0.0470(14) Uani 1 1 d . . .
Sb1A Sb 0.47161(16) 0.38360(15) 0.30334(10) 0.0391(4) Uani 0.513(3) 1 d PD . 1
Cl1A Cl 0.5771(8) 0.5112(7) 0.2530(5) 0.0470(11) Uani 0.513(3) 1 d PD . 1
Si1A Si 0.3388(4) 0.1554(3) 0.1813(3) 0.0520(12) Uani 0.513(3) 1 d PD . 1
Si2A Si 0.4671(4) 0.2746(4) 0.0705(3) 0.0615(13) Uani 0.513(3) 1 d PD . 1
C1A C 0.316(4) 0.188(3) 0.310(2) 0.0398(11) Uani 0.513(3) 1 d PD . 1
H1A H 0.2712 0.2517 0.3061 0.060 Uiso 0.513(3) 1 calc PR . 1
H1B H 0.3951 0.2045 0.3701 0.060 Uiso 0.513(3) 1 calc PR . 1
H1C H 0.2715 0.1260 0.3183 0.060 Uiso 0.513(3) 1 calc PR . 1
C2A C 0.1827(19) 0.145(3) 0.0738(14) 0.057(4) Uani 0.513(3) 1 d PD . 1
H2A H 0.1399 0.2035 0.0903 0.085 Uiso 0.513(3) 1 calc PR . 1
H2B H 0.1392 0.0745 0.0685 0.085 Uiso 0.513(3) 1 calc PR . 1
H2C H 0.1874 0.1499 0.0065 0.085 Uiso 0.513(3) 1 calc PR . 1
C3A C 0.4078(16) 0.0252(17) 0.1881(14) 0.048(3) Uani 0.513(3) 1 d PD . 1
H3A H 0.4939 0.0391 0.2348 0.073 Uiso 0.513(3) 1 calc PR . 1
H3B H 0.3973 -0.0071 0.1172 0.073 Uiso 0.513(3) 1 calc PR . 1
H3C H 0.3684 -0.0248 0.2160 0.073 Uiso 0.513(3) 1 calc PR . 1
C4A C 0.409(4) 0.150(2) -0.029(2) 0.045(6) Uani 0.513(3) 1 d PD . 1
H4A H 0.4511 0.0893 0.0008 0.068 Uiso 0.513(3) 1 calc PR . 1
H4B H 0.4214 0.1611 -0.0917 0.068 Uiso 0.513(3) 1 calc PR . 1
H4C H 0.3222 0.1338 -0.0485 0.068 Uiso 0.513(3) 1 calc PR . 1
C5A C 0.3879(18) 0.3758(14) -0.0060(17) 0.060(4) Uani 0.513(3) 1 d PD . 1
H5A H 0.4190 0.4483 0.0356 0.090 Uiso 0.513(3) 1 calc PR . 1
H5B H 0.3016 0.3625 -0.0238 0.090 Uiso 0.513(3) 1 calc PR . 1
H5C H 0.4003 0.3712 -0.0710 0.090 Uiso 0.513(3) 1 calc PR . 1
C6A C 0.6260(19) 0.2849(15) 0.1076(18) 0.073(5) Uani 0.513(3) 1 d PD . 1
H6A H 0.6654 0.3470 0.1640 0.110 Uiso 0.513(3) 1 calc PR . 1
H6B H 0.6423 0.2951 0.0463 0.110 Uiso 0.513(3) 1 calc PR . 1
H6C H 0.6574 0.2182 0.1329 0.110 Uiso 0.513(3) 1 calc PR . 1
Sb1B Sb 0.43613(16) 0.34441(17) 0.31473(11) 0.0388(4) Uani 0.487(3) 1 d PD . 2
Cl1B Cl 0.3227(9) 0.1963(7) 0.3301(5) 0.0398(11) Uani 0.487(3) 1 d PD . 2
Si1B Si 0.5039(4) 0.3746(4) 0.1267(3) 0.0544(13) Uani 0.487(3) 1 d PD . 2
Si2B Si 0.3638(4) 0.1538(3) 0.1013(3) 0.0527(13) Uani 0.487(3) 1 d PD . 2
C1B C 0.576(4) 0.502(3) 0.233(3) 0.0470(11) Uani 0.487(3) 1 d PD . 2
H1D H 0.6633 0.5018 0.2646 0.070 Uiso 0.487(3) 1 calc PR . 2
H1E H 0.5455 0.5003 0.2878 0.070 Uiso 0.487(3) 1 calc PR . 2
H1F H 0.5542 0.5669 0.2004 0.070 Uiso 0.487(3) 1 calc PR . 2
C2B C 0.6351(17) 0.3315(14) 0.1026(16) 0.057(4) Uani 0.487(3) 1 d PD . 2
H2D H 0.6909 0.3032 0.1643 0.085 Uiso 0.487(3) 1 calc PR . 2
H2E H 0.6764 0.3939 0.0902 0.085 Uiso 0.487(3) 1 calc PR . 2
H2F H 0.6072 0.2747 0.0404 0.085 Uiso 0.487(3) 1 calc PR . 2
C3B C 0.3814(17) 0.4166(15) 0.0086(17) 0.048(3) Uani 0.487(3) 1 d PD . 2
H3D H 0.3570 0.4859 0.0300 0.073 Uiso 0.487(3) 1 calc PR . 2
H3E H 0.3120 0.3610 -0.0202 0.073 Uiso 0.487(3) 1 calc PR . 2
H3F H 0.4114 0.4246 -0.0454 0.073 Uiso 0.487(3) 1 calc PR . 2
C4B C 0.382(5) 0.124(3) -0.024(2) 0.045(6) Uani 0.487(3) 1 d PD . 2
H4D H 0.3258 0.1627 -0.0773 0.068 Uiso 0.487(3) 1 calc PR . 2
H4E H 0.3654 0.0460 -0.0501 0.068 Uiso 0.487(3) 1 calc PR . 2
H4F H 0.4649 0.1487 -0.0122 0.068 Uiso 0.487(3) 1 calc PR . 2
C5B C 0.432(2) 0.044(2) 0.1694(16) 0.060(4) Uani 0.487(3) 1 d PD . 2
H5D H 0.4267 0.0512 0.2377 0.090 Uiso 0.487(3) 1 calc PR . 2
H5E H 0.5167 0.0475 0.1808 0.090 Uiso 0.487(3) 1 calc PR . 2
H5F H 0.3894 -0.0254 0.1267 0.090 Uiso 0.487(3) 1 calc PR . 2
C6B C 0.202(2) 0.145(3) 0.0529(19) 0.073(5) Uani 0.487(3) 1 d PD . 2
H6D H 0.1801 0.1699 0.1113 0.110 Uiso 0.487(3) 1 calc PR . 2
H6E H 0.1674 0.0701 0.0227 0.110 Uiso 0.487(3) 1 calc PR . 2
H6F H 0.1706 0.1918 -0.0015 0.110 Uiso 0.487(3) 1 calc PR . 2
N2 N 0.1585(4) 0.6796(4) 0.3176(4) 0.0391(13) Uani 1 1 d . . .
Ga1 Ga 0.15059(7) 0.51853(6) 0.29952(6) 0.0517(2) Uani 1 1 d . . .
Ga2 Ga 0.31968(6) 0.73606(6) 0.42926(5) 0.0424(2) Uani 1 1 d . . .
Cl2 Cl -0.03203(19) 0.44236(17) 0.2182(2) 0.1009(9) Uani 1 1 d . . .
Cl3 Cl 0.23771(18) 0.45281(16) 0.19458(14) 0.0706(6) Uani 1 1 d . . .
Cl4 Cl 0.24341(19) 0.45851(15) 0.44587(17) 0.0683(6) Uani 1 1 d . . .
Cl5 Cl 0.45660(15) 0.63664(13) 0.41961(13) 0.0489(4) Uani 1 1 d . . .
Cl6 Cl 0.37431(17) 0.90201(15) 0.42864(18) 0.0698(6) Uani 1 1 d . . .
Cl7 Cl 0.33415(19) 0.73436(18) 0.59269(13) 0.0707(6) Uani 1 1 d . . .
Si3 Si 0.14425(18) 0.73001(15) 0.19499(14) 0.0479(5) Uani 1 1 d . . .
Si4 Si 0.04116(17) 0.72198(15) 0.36341(15) 0.0461(5) Uani 1 1 d . . .
C7 C 0.2896(7) 0.7293(6) 0.1791(6) 0.065(2) Uani 1 1 d . . .
H7A H 0.2761 0.7444 0.1086 0.098 Uiso 1 1 calc R . .
H7B H 0.3190 0.6579 0.1878 0.098 Uiso 1 1 calc R . .
H7C H 0.3495 0.7851 0.2327 0.098 Uiso 1 1 calc R . .
C8 C 0.0263(7) 0.6419(6) 0.0798(5) 0.070(2) Uani 1 1 d . . .
H8A H -0.0497 0.6395 0.0880 0.104 Uiso 1 1 calc R . .
H8B H 0.0505 0.5684 0.0752 0.104 Uiso 1 1 calc R . .
H8C H 0.0155 0.6710 0.0153 0.104 Uiso 1 1 calc R . .
C9 C 0.1036(6) 0.8709(5) 0.1951(5) 0.0532(18) Uani 1 1 d . . .
H9A H 0.0300 0.8747 0.2068 0.080 Uiso 1 1 calc R . .
H9B H 0.0898 0.8929 0.1268 0.080 Uiso 1 1 calc R . .
H9C H 0.1694 0.9196 0.2516 0.080 Uiso 1 1 calc R . .
C10 C 0.0269(7) 0.6317(7) 0.4562(7) 0.074(2) Uani 1 1 d . . .
H10A H -0.0273 0.6604 0.4864 0.112 Uiso 1 1 calc R . .
H10B H 0.1065 0.6293 0.5130 0.112 Uiso 1 1 calc R . .
H10C H -0.0058 0.5582 0.4174 0.112 Uiso 1 1 calc R . .
C11 C 0.0852(7) 0.8650(5) 0.4324(5) 0.0539(19) Uani 1 1 d . . .
H11A H 0.1088 0.9093 0.3895 0.081 Uiso 1 1 calc R . .
H11B H 0.1532 0.8675 0.5011 0.081 Uiso 1 1 calc R . .
H11C H 0.0168 0.8935 0.4429 0.081 Uiso 1 1 calc R . .
C12 C -0.1074(6) 0.7135(6) 0.2487(6) 0.068(2) Uani 1 1 d . . .
H12A H -0.0994 0.7552 0.1968 0.102 Uiso 1 1 calc R . .
H12B H -0.1662 0.7434 0.2729 0.102 Uiso 1 1 calc R . .
H12C H -0.1348 0.6375 0.2162 0.102 Uiso 1 1 calc R . .
C13A C 0.6798(14) 0.852(4) 0.4268(18) 0.101(9) Uani 0.68(3) 1 d PD A 1
H13A H 0.6544 0.9209 0.4491 0.122 Uiso 0.68(3) 1 calc PR A 1
H13B H 0.6359 0.7926 0.4426 0.122 Uiso 0.68(3) 1 calc PR A 1
Cl8A Cl 0.6326(9) 0.8351(15) 0.2894(9) 0.113(4) Uani 0.68(3) 1 d PD A 1
Cl9A Cl 0.8244(9) 0.8518(9) 0.5004(8) 0.092(3) Uani 0.68(3) 1 d PD A 1
C13B C 0.667(3) 0.824(9) 0.413(5) 0.101(9) Uani 0.32(3) 1 d PD A 2
H13C H 0.6192 0.8573 0.4493 0.122 Uiso 0.32(3) 1 calc PR A 2
H13D H 0.6282 0.7500 0.3777 0.122 Uiso 0.32(3) 1 calc PR A 2
Cl8B Cl 0.675(3) 0.903(3) 0.3210(15) 0.140(8) Uani 0.32(3) 1 d PD A 2
Cl9B Cl 0.805(3) 0.819(3) 0.499(2) 0.126(9) Uani 0.32(3) 1 d PD A 2
C14 C 0.9425(11) 0.1529(8) 0.2237(8) 0.124(4) Uani 1 1 d . . .
H14A H 0.9425 0.2297 0.2517 0.149 Uiso 1 1 calc R . .
H14B H 1.0272 0.1361 0.2512 0.149 Uiso 1 1 calc R . .
Cl11 Cl 0.8645(3) 0.0721(3) 0.2703(2) 0.1288(11) Uani 1 1 d . . .
Cl10 Cl 0.8864(3) 0.1382(2) 0.0902(2) 0.1194(10) Uani 1 1 d . . .

loop_
_atom_site_aniso_label
_atom_site_aniso_U_11
_atom_site_aniso_U_22
_atom_site_aniso_U_33
_atom_site_aniso_U_23
_atom_site_aniso_U_13
_atom_site_aniso_U_12
N1 0.045(3) 0.047(3) 0.039(3) -0.006(3) 0.011(3) 0.015(3)
Sb1A 0.0486(8) 0.0314(8) 0.0349(6) 0.0005(5) 0.0158(5) 0.0090(6)
Cl1A 0.0573(19) 0.039(2) 0.047(3) -0.0012(19) 0.028(2) -0.0063(15)
Si1A 0.064(3) 0.036(2) 0.048(2) 0.0019(17) 0.016(2) 0.0127(19)
Si2A 0.083(3) 0.060(3) 0.048(2) 0.003(2) 0.033(2) 0.021(2)
C1A 0.050(2) 0.0290(19) 0.041(3) 0.001(2) 0.021(3) -0.0016(15)
C2A 0.051(8) 0.053(7) 0.061(8) -0.005(7) 0.023(7) 0.003(7)
C3A 0.067(9) 0.035(8) 0.048(8) 0.014(5) 0.025(7) 0.025(6)
C4A 0.09(2) 0.026(12) 0.034(5) -0.008(8) 0.040(5) -0.004(12)
C5A 0.079(10) 0.052(10) 0.052(8) 0.016(7) 0.030(8) 0.011(7)
C6A 0.082(12) 0.063(8) 0.082(10) 0.010(9) 0.041(9) 0.002(8)
Sb1B 0.0442(8) 0.0335(9) 0.0342(6) -0.0003(5) 0.0126(5) 0.0097(6)
Cl1B 0.050(2) 0.0290(19) 0.041(3) 0.001(2) 0.021(3) -0.0016(15)
Si1B 0.056(3) 0.058(3) 0.046(2) 0.002(2) 0.019(2) 0.008(2)
Si2B 0.058(3) 0.040(2) 0.044(3) -0.0070(18) 0.009(2) 0.013(2)
C1B 0.0573(19) 0.039(2) 0.047(3) -0.0012(19) 0.028(2) -0.0063(15)
C2B 0.051(8) 0.053(7) 0.061(8) -0.005(7) 0.023(7) 0.003(7)
C3B 0.067(9) 0.035(8) 0.048(8) 0.014(5) 0.025(7) 0.025(6)
C4B 0.09(2) 0.026(12) 0.034(5) -0.008(8) 0.040(5) -0.004(12)
C5B 0.079(10) 0.052(10) 0.052(8) 0.016(7) 0.030(8) 0.011(7)
C6B 0.082(12) 0.063(8) 0.082(10) 0.010(9) 0.041(9) 0.002(8)
N2 0.040(3) 0.028(3) 0.035(3) -0.008(2) 0.006(3) 0.008(2)
Ga1 0.0481(5) 0.0250(4) 0.0651(5) -0.0037(4) 0.0092(4) 0.0095(3)
Ga2 0.0386(4) 0.0352(4) 0.0395(4) -0.0081(3) 0.0056(3) 0.0092(3)
Cl2 0.0551(13) 0.0399(12) 0.163(2) -0.0100(13) 0.0091(15) -0.0077(10)
Cl3 0.0723(13) 0.0611(12) 0.0470(10) -0.0179(9) -0.0028(10) 0.0409(10)
Cl4 0.0807(14) 0.0505(12) 0.0833(14) 0.0287(10) 0.0362(12) 0.0291(10)
Cl5 0.0444(10) 0.0464(10) 0.0483(9) -0.0035(8) 0.0136(8) 0.0154(8)
Cl6 0.0541(11) 0.0366(10) 0.0985(15) -0.0118(10) 0.0187(11) -0.0025(9)
Cl7 0.0752(14) 0.0918(15) 0.0346(9) -0.0001(9) 0.0105(10) 0.0517(12)
Si3 0.0598(13) 0.0394(11) 0.0368(10) 0.0013(8) 0.0120(10) 0.0200(9)
Si4 0.0418(11) 0.0379(11) 0.0572(12) 0.0044(9) 0.0190(10) 0.0129(9)
C7 0.090(6) 0.064(5) 0.059(5) 0.025(4) 0.040(5) 0.038(5)
C8 0.092(6) 0.054(5) 0.037(4) -0.004(3) 0.001(4) 0.037(4)
C9 0.060(5) 0.045(4) 0.050(4) 0.016(3) 0.015(4) 0.015(4)
C10 0.064(5) 0.073(6) 0.113(7) 0.038(5) 0.055(5) 0.026(4)
C11 0.062(5) 0.048(4) 0.049(4) 0.001(3) 0.020(4) 0.026(4)
C12 0.043(4) 0.058(5) 0.092(6) 0.002(4) 0.020(4) 0.010(4)
C13A 0.089(8) 0.12(2) 0.094(11) -0.035(14) 0.053(8) -0.025(10)
Cl8A 0.105(5) 0.161(9) 0.100(5) 0.050(5) 0.056(4) 0.073(5)
Cl9A 0.085(4) 0.082(4) 0.117(6) -0.014(4) 0.058(4) 0.000(4)
C13B 0.089(8) 0.12(2) 0.094(11) -0.035(14) 0.053(8) -0.025(10)
Cl8B 0.161(15) 0.143(18) 0.097(9) 0.012(10) 0.032(10) 0.080(14)
Cl9B 0.16(2) 0.159(18) 0.147(16) 0.112(15) 0.112(14) 0.111(15)
C14 0.131(10) 0.074(7) 0.110(9) 0.020(6) -0.006(7) -0.018(7)
Cl11 0.151(3) 0.145(3) 0.100(2) 0.041(2) 0.055(2) 0.030(2)
Cl10 0.177(3) 0.096(2) 0.101(2) 0.0020(16) 0.076(2) 0.013(2)

loop_
_atom_type_symbol
_atom_type_description
_atom_type_scat_dispersion_real
_atom_type_scat_dispersion_imag
_atom_type_scat_source
C C 0.0033 0.0016 'International Tables Vol C Tables 4.2.6.8 and 6.1.1.4'
H H 0.0000 0.0000 'International Tables Vol C Tables 4.2.6.8 and 6.1.1.4'
N N 0.0061 0.0033 'International Tables Vol C Tables 4.2.6.8 and 6.1.1.4'
Si Si 0.0817 0.0704 'International Tables Vol C Tables 4.2.6.8 and 6.1.1.4'
Cl Cl 0.1484 0.1585 'International Tables Vol C Tables 4.2.6.8 and 6.1.1.4'
Ga Ga 0.2307 1.6083 'International Tables Vol C Tables 4.2.6.8 and 6.1.1.4'
Sb Sb -0.5866 1.5461 'International Tables Vol C Tables 4.2.6.8 and 6.1.1.4'

loop_
_geom_angle_atom_site_label_1
_geom_angle_atom_site_label_2
_geom_angle_atom_site_label_3
_geom_angle
_geom_angle_site_symmetry_1
_geom_angle_site_symmetry_3
Si2B N1 Si2A 76.5(3) . .
Si2B N1 Si1B 120.1(3) . .
Si2A N1 Si1B 44.0(2) . .
Si2B N1 Si1A 41.5(2) . .
Si2A N1 Si1A 118.0(3) . .
Si1B N1 Si1A 161.0(3) . .
Si2B N1 Sb1A 151.2(4) . .
Si2A N1 Sb1A 132.3(4) . .
Si1B N1 Sb1A 88.6(3) . .
Si1A N1 Sb1A 109.7(3) . .
Si2B N1 Sb1B 130.4(4) . .
Si2A N1 Sb1B 153.1(4) . .
Si1B N1 Sb1B 109.3(3) . .
Si1A N1 Sb1B 88.9(3) . .
Sb1A N1 Sb1B 20.82(6) . .
N1 Sb1A Cl1A 94.6(2) . .
N1 Sb1A Cl7 87.28(16) . 2_666
Cl1A Sb1A Cl7 97.9(2) . 2_666
N1 Sb1A Cl3 86.37(16) . .
Cl1A Sb1A Cl3 96.0(2) . .
Cl7 Sb1A Cl3 165.15(12) 2_666 .
C3A Si1A N1 116.1(6) . .
C3A Si1A C2A 113.4(11) . .
N1 Si1A C2A 110.1(10) . .
C3A Si1A C1A 106.4(13) . .
N1 Si1A C1A 105.7(12) . .
C2A Si1A C1A 104.1(13) . .
N1 Si2A C6A 112.4(8) . .
N1 Si2A C5A 108.1(8) . .
C6A Si2A C5A 115.5(10) . .
N1 Si2A C4A 115.3(8) . .
C6A Si2A C4A 103.9(17) . .
C5A Si2A C4A 101.2(17) . .
N1 Sb1B Cl1B 94.1(2) . .
N1 Sb1B Cl3 86.43(16) . .
Cl1B Sb1B Cl3 96.8(3) . .
N1 Sb1B Cl7 85.80(16) . 2_666
Cl1B Sb1B Cl7 96.8(3) . 2_666
Cl3 Sb1B Cl7 164.71(12) . 2_666
N1 Si1B C2B 116.1(7) . .
N1 Si1B C3B 107.2(9) . .
C2B Si1B C3B 113.9(10) . .
N1 Si1B C1B 109.3(13) . .
C2B Si1B C1B 101.8(13) . .
C3B Si1B C1B 108.2(14) . .
N1 Si2B C6B 111.9(12) . .
N1 Si2B C5B 110.4(9) . .
C6B Si2B C5B 115.1(13) . .
N1 Si2B C4B 115.5(8) . .
C6B Si2B C4B 101.1(18) . .
C5B Si2B C4B 102.3(18) . .
Si1B C1B H1D 109.5 . .
Si1B C1B H1E 109.5 . .
H1D C1B H1E 109.5 . .
Si1B C1B H1F 109.5 . .
H1D C1B H1F 109.5 . .
H1E C1B H1F 109.5 . .
Si1B C2B H2D 109.5 . .
Si1B C2B H2E 109.5 . .
H2D C2B H2E 109.5 . .
Si1B C2B H2F 109.5 . .
H2D C2B H2F 109.5 . .
H2E C2B H2F 109.5 . .
Si1B C3B H3D 109.5 . .
Si1B C3B H3E 109.5 . .
H3D C3B H3E 109.5 . .
Si1B C3B H3F 109.5 . .
H3D C3B H3F 109.5 . .
H3E C3B H3F 109.5 . .
Si2B C4B H4D 109.5 . .
Si2B C4B H4E 109.5 . .
H4D C4B H4E 109.5 . .
Si2B C4B H4F 109.5 . .
H4D C4B H4F 109.5 . .
H4E C4B H4F 109.5 . .
Si2B C5B H5D 109.5 . .
Si2B C5B H5E 109.5 . .
H5D C5B H5E 109.5 . .
Si2B C5B H5F 109.5 . .
H5D C5B H5F 109.5 . .
H5E C5B H5F 109.5 . .
Si2B C6B H6D 109.5 . .
Si2B C6B H6E 109.5 . .
H6D C6B H6E 109.5 . .
Si2B C6B H6F 109.5 . .
H6D C6B H6F 109.5 . .
H6E C6B H6F 109.5 . .
Si3 N2 Si4 113.4(3) . .
Si3 N2 Ga2 108.0(3) . .
Si4 N2 Ga2 109.1(2) . .
Si3 N2 Ga1 111.1(2) . .
Si4 N2 Ga1 108.3(3) . .
Ga2 N2 Ga1 106.7(2) . .
N2 Ga1 Cl4 112.99(15) . .
N2 Ga1 Cl2 112.07(16) . .
Cl4 Ga1 Cl2 111.02(10) . .
N2 Ga1 Cl3 112.04(16) . .
Cl4 Ga1 Cl3 105.10(8) . .
Cl2 Ga1 Cl3 102.98(10) . .
N2 Ga2 Cl6 113.91(15) . .
N2 Ga2 Cl5 111.43(15) . .
Cl6 Ga2 Cl5 108.83(8) . .
N2 Ga2 Cl7 113.74(16) . .
Cl6 Ga2 Cl7 104.25(9) . .
Cl5 Ga2 Cl7 103.98(7) . .
Ga1 Cl3 Sb1B 108.38(8) . .
Ga1 Cl3 Sb1A 114.80(8) . .
Sb1B Cl3 Sb1A 14.31(2) . .
Ga2 Cl7 Sb1A 107.78(8) . 2_666
Ga2 Cl7 Sb1B 99.83(8) . 2_666
Sb1A Cl7 Sb1B 14.42(2) 2_666 2_666
C8 Si3 C9 108.7(3) . .
C8 Si3 N2 109.5(3) . .
C9 Si3 N2 111.5(3) . .
C8 Si3 C7 108.4(4) . .
C9 Si3 C7 107.5(3) . .
N2 Si3 C7 111.2(3) . .
C12 Si4 C11 109.0(3) . .
C12 Si4 N2 110.3(3) . .
C11 Si4 N2 108.7(3) . .
C12 Si4 C10 108.7(4) . .
C11 Si4 C10 109.6(4) . .
N2 Si4 C10 110.5(3) . .
Si3 C7 H7A 109.5 . .
Si3 C7 H7B 109.5 . .
H7A C7 H7B 109.5 . .
Si3 C7 H7C 109.5 . .
H7A C7 H7C 109.5 . .
H7B C7 H7C 109.5 . .
Si3 C8 H8A 109.5 . .
Si3 C8 H8B 109.5 . .
H8A C8 H8B 109.5 . .
Si3 C8 H8C 109.5 . .
H8A C8 H8C 109.5 . .
H8B C8 H8C 109.5 . .
Si3 C9 H9A 109.5 . .
Si3 C9 H9B 109.5 . .
H9A C9 H9B 109.5 . .
Si3 C9 H9C 109.5 . .
H9A C9 H9C 109.5 . .
H9B C9 H9C 109.5 . .
Si4 C10 H10A 109.5 . .
Si4 C10 H10B 109.5 . .
H10A C10 H10B 109.5 . .
Si4 C10 H10C 109.5 . .
H10A C10 H10C 109.5 . .
H10B C10 H10C 109.5 . .
Si4 C11 H11A 109.5 . .
Si4 C11 H11B 109.5 . .
H11A C11 H11B 109.5 . .
Si4 C11 H11C 109.5 . .
H11A C11 H11C 109.5 . .
H11B C11 H11C 109.5 . .
Si4 C12 H12A 109.5 . .
Si4 C12 H12B 109.5 . .
H12A C12 H12B 109.5 . .
Si4 C12 H12C 109.5 . .
H12A C12 H12C 109.5 . .
H12B C12 H12C 109.5 . .
Cl9A C13A Cl8A 117.7(15) . .
Cl9A C13A H13A 107.9 . .
Cl8A C13A H13A 107.9 . .
Cl9A C13A H13B 107.9 . .
Cl8A C13A H13B 107.9 . .
H13A C13A H13B 107.2 . .
Cl9B C13B Cl8B 107.4(19) . .
Cl9B C13B H13C 110.2 . .
Cl8B C13B H13C 110.2 . .
Cl9B C13B H13D 110.2 . .
Cl8B C13B H13D 110.2 . .
H13C C13B H13D 108.5 . .
Cl10 C14 Cl11 114.3(6) . .
Cl10 C14 H14A 108.7 . .
Cl11 C14 H14A 108.7 . .
Cl10 C14 H14B 108.7 . .
Cl11 C14 H14B 108.7 . .
H14A C14 H14B 107.6 . .

loop_
_geom_bond_atom_site_label_1
_geom_bond_atom_site_label_2
_geom_bond_distance
_geom_bond_site_symmetry_2
N1 Si2B 1.708(6) .
N1 Si2A 1.715(7) .
N1 Si1B 1.846(7) .
N1 Si1A 1.868(7) .
N1 Sb1A 1.953(5) .
N1 Sb1B 1.990(5) .
Sb1A Cl1A 2.351(9) .
Sb1A Cl7 2.826(2) 2_666
Sb1A Cl3 2.875(2) .
Si1A C3A 1.86(2) .
Si1A C2A 1.88(2) .
Si1A C1A 1.93(3) .
Si2A C6A 1.79(2) .
Si2A C5A 1.816(19) .
Si2A C4A 1.849(15) .
C1A H1A 0.9800 .
C1A H1B 0.9800 .
C1A H1C 0.9800 .
C2A H2A 0.9800 .
C2A H2B 0.9800 .
C2A H2C 0.9800 .
C3A H3A 0.9800 .
C3A H3B 0.9800 .
C3A H3C 0.9800 .
C4A H4A 0.9800 .
C4A H4B 0.9800 .
C4A H4C 0.9800 .
C5A H5A 0.9800 .
C5A H5B 0.9800 .
C5A H5C 0.9800 .
C6A H6A 0.9800 .
C6A H6B 0.9800 .
C6A H6C 0.9800 .
Sb1B Cl1B 2.343(10) .
Sb1B Cl3 2.848(2) .
Sb1B Cl7 2.855(2) 2_666
Si1B C2B 1.86(2) .
Si1B C3B 1.880(19) .
Si1B C1B 1.93(3) .
Si2B C6B 1.80(2) .
Si2B C5B 1.81(2) .
Si2B C4B 1.862(15) .
C1B H1D 0.9800 .
C1B H1E 0.9800 .
C1B H1F 0.9800 .
C2B H2D 0.9800 .
C2B H2E 0.9800 .
C2B H2F 0.9800 .
C3B H3D 0.9800 .
C3B H3E 0.9800 .
C3B H3F 0.9800 .
C4B H4D 0.9800 .
C4B H4E 0.9800 .
C4B H4F 0.9800 .
C5B H5D 0.9800 .
C5B H5E 0.9800 .
C5B H5F 0.9800 .
C6B H6D 0.9800 .
C6B H6E 0.9800 .
C6B H6F 0.9800 .
N2 Si3 1.851(5) .
N2 Si4 1.866(5) .
N2 Ga2 1.979(5) .
N2 Ga1 1.989(5) .
Ga1 Cl4 2.154(2) .
Ga1 Cl2 2.155(2) .
Ga1 Cl3 2.242(2) .
Ga2 Cl6 2.149(2) .
Ga2 Cl5 2.1669(17) .
Ga2 Cl7 2.2306(19) .
Cl7 Sb1A 2.826(2) 2_666
Cl7 Sb1B 2.855(2) 2_666
Si3 C8 1.847(7) .
Si3 C9 1.850(7) .
Si3 C7 1.877(8) .
Si4 C12 1.861(7) .
Si4 C11 1.863(7) .
Si4 C10 1.879(7) .
C7 H7A 0.9800 .
C7 H7B 0.9800 .
C7 H7C 0.9800 .
C8 H8A 0.9800 .
C8 H8B 0.9800 .
C8 H8C 0.9800 .
C9 H9A 0.9800 .
C9 H9B 0.9800 .
C9 H9C 0.9800 .
C10 H10A 0.9800 .
C10 H10B 0.9800 .
C10 H10C 0.9800 .
C11 H11A 0.9800 .
C11 H11B 0.9800 .
C11 H11C 0.9800 .
C12 H12A 0.9800 .
C12 H12B 0.9800 .
C12 H12C 0.9800 .
C13A Cl9A 1.644(13) .
C13A Cl8A 1.75(2) .
C13A H13A 0.9900 .
C13A H13B 0.9900 .
C13B Cl9B 1.638(18) .
C13B Cl8B 1.75(3) .
C13B H13C 0.9900 .
C13B H13D 0.9900 .
C14 Cl10 1.694(11) .
C14 Cl11 1.714(11) .
C14 H14A 0.9900 .
C14 H14B 0.9900 .

loop_
_geom_torsion_atom_site_label_1
_geom_torsion_atom_site_label_2
_geom_torsion_atom_site_label_3
_geom_torsion_atom_site_label_4
_geom_torsion
_geom_torsion_site_symmetry_1
_geom_torsion_site_symmetry_4
Si2B N1 Sb1A Cl1A -178.4(7) . .
Si2A N1 Sb1A Cl1A 2.3(5) . .
Si1B N1 Sb1A Cl1A -3.5(3) . .
Si1A N1 Sb1A Cl1A -178.4(3) . .
Sb1B N1 Sb1A Cl1A -176.9(3) . .
Si2B N1 Sb1A Cl7 83.9(7) . 2_666
Si2A N1 Sb1A Cl7 -95.4(4) . 2_666
Si1B N1 Sb1A Cl7 -101.2(2) . 2_666
Si1A N1 Sb1A Cl7 83.9(3) . 2_666
Sb1B N1 Sb1A Cl7 85.4(2) . 2_666
Si2B N1 Sb1A Cl3 -82.7(7) . .
Si2A N1 Sb1A Cl3 98.1(4) . .
Si1B N1 Sb1A Cl3 92.2(2) . .
Si1A N1 Sb1A Cl3 -82.6(3) . .
Sb1B N1 Sb1A Cl3 -81.1(2) . .
Si2B N1 Si1A C3A 63.8(7) . .
Si2A N1 Si1A C3A 63.3(8) . .
Si1B N1 Si1A C3A 79.9(13) . .
Sb1A N1 Si1A C3A -116.1(7) . .
Sb1B N1 Si1A C3A -116.7(7) . .
Si2B N1 Si1A C2A -66.7(7) . .
Si2A N1 Si1A C2A -67.3(7) . .
Si1B N1 Si1A C2A -50.7(13) . .
Sb1A N1 Si1A C2A 113.3(7) . .
Sb1B N1 Si1A C2A 112.8(7) . .
Si2B N1 Si1A C1A -178.6(13) . .
Si2A N1 Si1A C1A -179.1(13) . .
Si1B N1 Si1A C1A -162.5(16) . .
Sb1A N1 Si1A C1A 1.5(13) . .
Sb1B N1 Si1A C1A 1.0(13) . .
Si2B N1 Si2A C6A -119.7(7) . .
Si1B N1 Si2A C6A 68.4(7) . .
Si1A N1 Si2A C6A -119.3(7) . .
Sb1A N1 Si2A C6A 59.9(8) . .
Sb1B N1 Si2A C6A 60.6(10) . .
Si2B N1 Si2A C5A 111.6(7) . .
Si1B N1 Si2A C5A -60.3(7) . .
Si1A N1 Si2A C5A 112.0(8) . .
Sb1A N1 Si2A C5A -68.8(8) . .
Sb1B N1 Si2A C5A -68.2(11) . .
Si2B N1 Si2A C4A -0.8(19) . .
Si1B N1 Si2A C4A -173(2) . .
Si1A N1 Si2A C4A 0(2) . .
Sb1A N1 Si2A C4A 178.8(19) . .
Sb1B N1 Si2A C4A 179(2) . .
Si2B N1 Sb1B Cl1B 1.3(5) . .
Si2A N1 Sb1B Cl1B -179.1(8) . .
Si1B N1 Sb1B Cl1B 175.2(3) . .
Si1A N1 Sb1B Cl1B 0.8(3) . .
Sb1A N1 Sb1B Cl1B -177.8(3) . .
Si2B N1 Sb1B Cl3 -95.4(4) . .
Si2A N1 Sb1B Cl3 84.3(7) . .
Si1B N1 Sb1B Cl3 78.6(3) . .
Si1A N1 Sb1B Cl3 -95.8(2) . .
Sb1A N1 Sb1B Cl3 85.6(2) . .
Si2B N1 Sb1B Cl7 97.8(4) . 2_666
Si2A N1 Sb1B Cl7 -82.5(8) . 2_666
Si1B N1 Sb1B Cl7 -88.2(3) . 2_666
Si1A N1 Sb1B Cl7 97.4(2) . 2_666
Sb1A N1 Sb1B Cl7 -81.2(2) . 2_666
Si2B N1 Si1B C2B -63.8(8) . .
Si2A N1 Si1B C2B -54.8(7) . .
Si1A N1 Si1B C2B -76.1(13) . .
Sb1A N1 Si1B C2B 119.0(7) . .
Sb1B N1 Si1B C2B 121.5(7) . .
Si2B N1 Si1B C3B 64.7(7) . .
Si2A N1 Si1B C3B 73.8(6) . .
Si1A N1 Si1B C3B 52.5(13) . .
Sb1A N1 Si1B C3B -112.5(6) . .
Sb1B N1 Si1B C3B -110.0(6) . .
Si2B N1 Si1B C1B -178.2(14) . .
Si2A N1 Si1B C1B -169.2(14) . .
Si1A N1 Si1B C1B 169.5(17) . .
Sb1A N1 Si1B C1B 4.6(14) . .
Sb1B N1 Si1B C1B 7.1(14) . .
Si2A N1 Si2B C6B -115.7(9) . .
Si1B N1 Si2B C6B -109.2(10) . .
Si1A N1 Si2B C6B 64.8(10) . .
Sb1A N1 Si2B C6B 64.9(12) . .
Sb1B N1 Si2B C6B 64.2(10) . .
Si2A N1 Si2B C5B 114.7(8) . .
Si1B N1 Si2B C5B 121.2(8) . .
Si1A N1 Si2B C5B -64.8(8) . .
Sb1A N1 Si2B C5B -64.7(10) . .
Sb1B N1 Si2B C5B -65.4(8) . .
Si2A N1 Si2B C4B -1(2) . .
Si1B N1 Si2B C4B 6(2) . .
Si1A N1 Si2B C4B 180(2) . .
Sb1A N1 Si2B C4B 180(2) . .
Sb1B N1 Si2B C4B 179(2) . .
Si3 N2 Ga1 Cl4 153.64(19) . .
Si4 N2 Ga1 Cl4 -81.2(2) . .
Ga2 N2 Ga1 Cl4 36.1(3) . .
Si3 N2 Ga1 Cl2 -80.0(3) . .
Si4 N2 Ga1 Cl2 45.1(3) . .
Ga2 N2 Ga1 Cl2 162.44(17) . .
Si3 N2 Ga1 Cl3 35.2(3) . .
Si4 N2 Ga1 Cl3 160.29(17) . .
Ga2 N2 Ga1 Cl3 -82.4(2) . .
Si3 N2 Ga2 Cl6 41.0(3) . .
Si4 N2 Ga2 Cl6 -82.7(2) . .
Ga1 N2 Ga2 Cl6 160.51(15) . .
Si3 N2 Ga2 Cl5 -82.6(2) . .
Si4 N2 Ga2 Cl5 153.75(18) . .
Ga1 N2 Ga2 Cl5 36.9(3) . .
Si3 N2 Ga2 Cl7 160.24(17) . .
Si4 N2 Ga2 Cl7 36.6(3) . .
Ga1 N2 Ga2 Cl7 -80.2(2) . .
N2 Ga1 Cl3 Sb1B 117.66(17) . .
Cl4 Ga1 Cl3 Sb1B -5.41(12) . .
Cl2 Ga1 Cl3 Sb1B -121.73(11) . .
N2 Ga1 Cl3 Sb1A 103.89(17) . .
Cl4 Ga1 Cl3 Sb1A -19.18(12) . .
Cl2 Ga1 Cl3 Sb1A -135.50(11) . .
N1 Sb1B Cl3 Ga1 163.99(19) . .
Cl1B Sb1B Cl3 Ga1 70.24(17) . .
Cl7 Sb1B Cl3 Ga1 -136.4(3) 2_666 .
N1 Sb1B Cl3 Sb1A -77.0(3) . .
Cl1B Sb1B Cl3 Sb1A -170.7(3) . .
Cl7 Sb1B Cl3 Sb1A -17.4(2) 2_666 .
N1 Sb1A Cl3 Ga1 149.0(2) . .
Cl1A Sb1A Cl3 Ga1 -116.74(16) . .
Cl7 Sb1A Cl3 Ga1 84.1(3) 2_666 .
N1 Sb1A Cl3 Sb1B 82.9(3) . .
Cl1A Sb1A Cl3 Sb1B 177.2(3) . .
Cl7 Sb1A Cl3 Sb1B 18.1(2) 2_666 .
N2 Ga2 Cl7 Sb1A 124.70(17) . 2_666
Cl6 Ga2 Cl7 Sb1A -110.66(10) . 2_666
Cl5 Ga2 Cl7 Sb1A 3.31(11) . 2_666
N2 Ga2 Cl7 Sb1B 137.10(16) . 2_666
Cl6 Ga2 Cl7 Sb1B -98.26(9) . 2_666
Cl5 Ga2 Cl7 Sb1B 15.71(10) . 2_666
Si4 N2 Si3 C8 -80.5(3) . .
Ga2 N2 Si3 C8 158.5(3) . .
Ga1 N2 Si3 C8 41.8(4) . .
Si4 N2 Si3 C9 39.9(4) . .
Ga2 N2 Si3 C9 -81.1(3) . .
Ga1 N2 Si3 C9 162.1(3) . .
Si4 N2 Si3 C7 159.8(3) . .
Ga2 N2 Si3 C7 38.8(4) . .
Ga1 N2 Si3 C7 -78.0(4) . .
Si3 N2 Si4 C12 40.2(4) . .
Ga2 N2 Si4 C12 160.6(3) . .
Ga1 N2 Si4 C12 -83.6(3) . .
Si3 N2 Si4 C11 -79.3(3) . .
Ga2 N2 Si4 C11 41.1(3) . .
Ga1 N2 Si4 C11 156.9(3) . .
Si3 N2 Si4 C10 160.4(4) . .
Ga2 N2 Si4 C10 -79.3(4) . .
Ga1 N2 Si4 C10 36.6(4) . .
